data_7152360
loop_
_publ_author_name
'Hsieh, Min-Tsang'
'Shia, Kak-Shan'
'Liu, Hsing-Jang'
'Kuo, Sheng-Chu'

_publ_section_title
;
 Palladium(ii) acetate mediated oxidative cyclization of \w-unsaturated
 \a-cyano ketones for facile construction of methylenecyclohexane ring
 system.
;
_journal_issue 23
_journal_name_full 'Organic &amp; biomolecular chemistry'
_journal_page_first 4609
_journal_page_last 4617
_journal_paper_doi 10.1039/c2ob25161b
_journal_volume 10
_journal_year 2012
_chemical_formula_sum 'C13 H17 N O'
_chemical_formula_weight 203.28
_chemical_name_systematic
;
?
;
_space_group_IT_number 14
_symmetry_cell_setting monoclinic
_symmetry_space_group_name_Hall '-P 2yn'
_symmetry_space_group_name_H-M 'P 1 21/n 1'
_atom_sites_solution_hydrogens geom
_atom_sites_solution_primary direct
_atom_sites_solution_secondary difmap
_audit_creation_method SHELXL-97
_cell_angle_alpha 90.00
_cell_angle_beta 93.817(2)
_cell_angle_gamma 90.00
_cell_formula_units_Z 4
_cell_length_a 9.7923(14)
_cell_length_b 8.0377(11)
_cell_length_c 14.520(2)
_cell_measurement_reflns_used 3238
_cell_measurement_temperature 273(2)
_cell_measurement_theta_max 25
_cell_measurement_theta_min 2.5
_cell_volume 1140.3(3)
_computing_cell_refinement 'Bruker Smart'
_computing_data_collection 'Bruker Smart'
_computing_data_reduction 'Bruker Saint'
_computing_molecular_graphics 'Bruker Shelxtl'
_computing_publication_material 'Bruker Shelxtl'
_computing_structure_refinement 'Shelxtl-97 (Sheldrick, 2000)'
_computing_structure_solution 'Shelxtl-97 (Sheldrick, 1990)'
_diffrn_ambient_temperature 273(2)
_diffrn_measured_fraction_theta_full 0.996
_diffrn_measured_fraction_theta_max 0.996
_diffrn_measurement_device_type 'CCD area detector'
_diffrn_measurement_method 'phi and omega scans'
_diffrn_radiation_monochromator graphite
_diffrn_radiation_source 'fine-focus sealed tube'
_diffrn_radiation_type MoK\a
_diffrn_radiation_wavelength 0.71073
_diffrn_reflns_av_R_equivalents 0.0270
_diffrn_reflns_av_sigmaI/netI 0.0243
_diffrn_reflns_limit_h_max 13
_diffrn_reflns_limit_h_min -12
_diffrn_reflns_limit_k_max 7
_diffrn_reflns_limit_k_min -10
_diffrn_reflns_limit_l_max 19
_diffrn_reflns_limit_l_min -19
_diffrn_reflns_number 8265
_diffrn_reflns_theta_full 28.37
_diffrn_reflns_theta_max 28.37
_diffrn_reflns_theta_min 2.44
_exptl_absorpt_coefficient_mu 0.074
_exptl_absorpt_correction_T_max 0.95849
_exptl_absorpt_correction_T_min 0.91119
_exptl_absorpt_correction_type empirical
_exptl_crystal_colour colorless
_exptl_crystal_density_diffrn 1.184
_exptl_crystal_density_meas ?
_exptl_crystal_density_method 'not measured'
_exptl_crystal_description lump
_exptl_crystal_F_000 440
_exptl_crystal_size_max 0.40
_exptl_crystal_size_mid 0.30
_exptl_crystal_size_min 0.30
_refine_diff_density_max 0.269
_refine_diff_density_min -0.712
_refine_diff_density_rms 0.053
_refine_ls_extinction_method none
_refine_ls_goodness_of_fit_ref 1.095
_refine_ls_hydrogen_treatment mixed
_refine_ls_matrix_type full
_refine_ls_number_parameters 136
_refine_ls_number_reflns 2847
_refine_ls_number_restraints 0
_refine_ls_restrained_S_all 1.095
_refine_ls_R_factor_all 0.0699
_refine_ls_R_factor_gt 0.0575
_refine_ls_shift/su_max 0.000
_refine_ls_shift/su_mean 0.000
_refine_ls_structure_factor_coef Fsqd
_refine_ls_weighting_details 'calc w=1/[\s^2^(Fo^2^)+(0.1230P)^2^+0.0237P] where P=(Fo^2^+2Fc^2^)/3'
_refine_ls_weighting_scheme calc
_refine_ls_wR_factor_gt 0.1757
_refine_ls_wR_factor_ref 0.1905
_reflns_number_gt 2148
_reflns_number_total 2847
_reflns_threshold_expression >2sigma(I)
_cod_data_source_file c2ob25161b.txt
_cod_data_source_block 06oc35m
_cod_depositor_comments
;
The following automatic conversions were performed:

'_symmetry_cell_setting' value 'Monoclinic' changed to 'monoclinic'
according to /home/saulius/struct/CIF-dictionaries/cif_core.dic
dictionary named 'cif_core.dic' version 2.4.1 from
2010-06-29.

'_exptl_absorpt_correction_type' value 'Empirical'
changed to 'empirical' according to
/home/saulius/struct/CIF-dictionaries/cif_core.dic dictionary named
'cif_core.dic' version 2.4.1 from 2010-06-29.

Automatic conversion script
Id: cif_fix_values 1715 2011-07-08 13:25:40Z adriana 

The following automatic conversions were performed:

'_exptl_crystal_density_meas' value 'not measured' was changed to '?'
- the value is perceived as not measured.

Automatic conversion script
Id: cif_fix_values 3008 2015-01-20 13:52:24Z robertas 
;
_cod_original_sg_symbol_H-M P2(1)/n
_cod_database_code 7152360

loop_
_symmetry_equiv_pos_as_xyz
'x, y, z'
'-x+1/2, y+1/2, -z+1/2'
'-x, -y, -z'
'x-1/2, -y-1/2, z-1/2'

loop_
_atom_site_label
_atom_site_type_symbol
_atom_site_fract_x
_atom_site_fract_y
_atom_site_fract_z
_atom_site_U_iso_or_equiv
_atom_site_adp_type
_atom_site_occupancy
_atom_site_symmetry_multiplicity
_atom_site_calc_flag
_atom_site_refinement_flags
C1 C 0.18436(14) 0.01767(16) 0.53640(10) 0.0450(3) Uani 1 1 d .
C2 C 0.26075(18) -0.00699(19) 0.45111(12) 0.0590(4) Uani 1 1 d .
H2A H 0.2290 -0.1085 0.4205 0.071 Uiso 1 1 calc R
H2B H 0.3574 -0.0203 0.4688 0.071 Uiso 1 1 calc R
C3 C 0.24250(17) 0.1365(2) 0.38415(10) 0.0555(4) Uani 1 1 d .
H3A H 0.1487 0.1377 0.3580 0.067 Uiso 1 1 calc R
H3B H 0.3019 0.1202 0.3341 0.067 Uiso 1 1 calc R
C4 C 0.27516(14) 0.30369(17) 0.43006(8) 0.0422(3) Uani 1 1 d .
H4A H 0.3695 0.3001 0.4571 0.051 Uiso 1 1 calc R
C5 C 0.17960(12) 0.33256(15) 0.50807(8) 0.0373(3) Uani 1 1 d .
H5A H 0.0855 0.3272 0.4807 0.045 Uiso 1 1 calc R
C6 C 0.19708(16) 0.50112(17) 0.55546(11) 0.0534(4) Uani 1 1 d .
H6A H 0.1868 0.5884 0.5094 0.064 Uiso 1 1 calc R
H6B H 0.1257 0.5154 0.5980 0.064 Uiso 1 1 calc R
C7 C 0.3353(2) 0.5182(2) 0.60767(13) 0.0660(5) Uani 1 1 d .
H7A H 0.3414 0.6258 0.6380 0.079 Uiso 1 1 calc R
H7B H 0.4069 0.5122 0.5647 0.079 Uiso 1 1 calc R
C8 C 0.35623(18) 0.3813(2) 0.67926(11) 0.0624(5) Uani 1 1 d .
H8A H 0.4493 0.3873 0.7064 0.075 Uiso 1 1 calc R
H8B H 0.2952 0.4007 0.7281 0.075 Uiso 1 1 calc R
C9 C 0.33097(14) 0.20955(19) 0.64115(9) 0.0454(4) Uani 1 1 d .
H9A H 0.3795 0.2375 0.5863 0.054 Uiso 1 1 calc R
C10 C 0.19619(12) 0.19049(15) 0.58174(8) 0.0360(3) Uani 1 1 d .
C11 C 0.08372(14) 0.20698(17) 0.64413(9) 0.0445(3) Uani 1 1 d .
C12 C 0.41494(17) 0.0831(2) 0.65948(12) 0.0651(5) Uani 1 1 d .
C13 C 0.2645(2) 0.4433(3) 0.35896(12) 0.0686(5) Uani 1 1 d .
H13A H 0.3259 0.4216 0.3116 0.103 Uiso 1 1 calc R
H13B H 0.2883 0.5471 0.3885 0.103 Uiso 1 1 calc R
H13C H 0.1724 0.4493 0.3320 0.103 Uiso 1 1 calc R
N1 N -0.00169(15) 0.22598(19) 0.69218(10) 0.0647(4) Uani 1 1 d .
O1 O 0.11637(13) -0.08993(13) 0.56842(9) 0.0667(4) Uani 1 1 d .
H12A H 0.5021 0.1026 0.6969 0.080 Uiso 1 1 d .
H12B H 0.3981 -0.0304 0.6329 0.080 Uiso 1 1 d .

loop_
_atom_site_aniso_label
_atom_site_aniso_U_11
_atom_site_aniso_U_22
_atom_site_aniso_U_33
_atom_site_aniso_U_23
_atom_site_aniso_U_13
_atom_site_aniso_U_12
C1 0.0436(7) 0.0352(7) 0.0562(8) 0.0005(6) 0.0023(6) 0.0014(5)
C2 0.0647(10) 0.0447(8) 0.0690(10) -0.0170(7) 0.0149(8) -0.0004(6)
C3 0.0566(9) 0.0665(10) 0.0439(7) -0.0136(7) 0.0071(6) -0.0018(7)
C4 0.0396(7) 0.0493(8) 0.0380(6) 0.0033(5) 0.0054(5) 0.0003(5)
C5 0.0352(6) 0.0375(7) 0.0394(6) 0.0034(5) 0.0035(5) 0.0025(5)
C6 0.0651(10) 0.0359(7) 0.0606(9) -0.0002(6) 0.0155(7) 0.0030(6)
C7 0.0771(11) 0.0511(9) 0.0706(11) -0.0170(8) 0.0106(9) -0.0207(8)
C8 0.0597(10) 0.0753(11) 0.0512(8) -0.0155(8) -0.0040(7) -0.0120(8)
C9 0.0411(7) 0.0604(9) 0.0348(6) 0.0040(6) 0.0040(5) -0.0010(6)
C10 0.0350(6) 0.0350(6) 0.0386(6) 0.0019(5) 0.0060(5) 0.0016(4)
C11 0.0429(7) 0.0448(7) 0.0463(7) 0.0071(5) 0.0074(6) 0.0019(5)
C12 0.0504(9) 0.0828(12) 0.0611(9) 0.0123(8) -0.0037(7) 0.0155(8)
C13 0.0774(12) 0.0760(12) 0.0544(9) 0.0229(8) 0.0192(8) 0.0084(9)
N1 0.0619(9) 0.0717(9) 0.0637(8) 0.0087(7) 0.0269(7) 0.0062(6)
O1 0.0742(8) 0.0397(6) 0.0877(8) 0.0051(5) 0.0167(6) -0.0107(5)

loop_
_atom_type_symbol
_atom_type_description
_atom_type_scat_dispersion_real
_atom_type_scat_dispersion_imag
_atom_type_scat_source
C C 0.0033 0.0016 'International Tables Vol C Tables 4.2.6.8 and 6.1.1.4'
H H 0.0000 0.0000 'International Tables Vol C Tables 4.2.6.8 and 6.1.1.4'
N N 0.0061 0.0033 'International Tables Vol C Tables 4.2.6.8 and 6.1.1.4'
O O 0.0106 0.0060 'International Tables Vol C Tables 4.2.6.8 and 6.1.1.4'

loop_
_geom_angle_atom_site_label_1
_geom_angle_atom_site_label_2
_geom_angle_atom_site_label_3
_geom_angle
O1 C1 C2 122.84(13)
O1 C1 C10 120.76(13)
C2 C1 C10 116.40(11)
C1 C2 C3 112.68(12)
C1 C2 H2A 109.1
C3 C2 H2A 109.1
C1 C2 H2B 109.1
C3 C2 H2B 109.1
H2A C2 H2B 107.8
C2 C3 C4 112.27(11)
C2 C3 H3A 109.1
C4 C3 H3A 109.2
C2 C3 H3B 109.1
C4 C3 H3B 109.1
H3A C3 H3B 107.9
C13 C4 C3 110.49(13)
C13 C4 C5 111.78(12)
C3 C4 C5 109.61(11)
C13 C4 H4A 108.3
C3 C4 H4A 108.3
C5 C4 H4A 108.3
C6 C5 C4 114.34(11)
C6 C5 C10 109.66(10)
C4 C5 C10 110.70(10)
C6 C5 H5A 107.3
C4 C5 H5A 107.3
C10 C5 H5A 107.3
C7 C6 C5 112.13(12)
C7 C6 H6A 109.2
C5 C6 H6A 109.2
C7 C6 H6B 109.2
C5 C6 H6B 109.2
H6A C6 H6B 107.9
C6 C7 C8 110.68(13)
C6 C7 H7A 109.5
C8 C7 H7A 109.5
C6 C7 H7B 109.5
C8 C7 H7B 109.5
H7A C7 H7B 108.1
C9 C8 C7 113.73(12)
C9 C8 H8A 108.8
C7 C8 H8A 108.8
C9 C8 H8B 108.8
C7 C8 H8B 108.8
H8A C8 H8B 107.7
C12 C9 C8 123.17(14)
C12 C9 C10 122.40(14)
C8 C9 C10 114.39(12)
C12 C9 H9A 90.7
C8 C9 H9A 90.7
C10 C9 H9A 90.7
C11 C10 C9 107.12(10)
C11 C10 C1 107.78(10)
C9 C10 C1 111.59(10)
C11 C10 C5 107.80(10)
C9 C10 C5 110.93(10)
C1 C10 C5 111.39(10)
N1 C11 C10 177.38(15)
C9 C12 H12A 119.3
C9 C12 H12B 122.6
H12A C12 H12B 117.9
C4 C13 H13A 109.5
C4 C13 H13B 109.5
H13A C13 H13B 109.5
C4 C13 H13C 109.5
H13A C13 H13C 109.5
H13B C13 H13C 109.5

loop_
_geom_bond_atom_site_label_1
_geom_bond_atom_site_label_2
_geom_bond_distance
C1 O1 1.2035(17)
C1 C2 1.502(2)
C1 C10 1.5383(18)
C2 C3 1.512(2)
C2 H2A 0.9700
C2 H2B 0.9700
C3 C4 1.524(2)
C3 H3A 0.9700
C3 H3B 0.9700
C4 C13 1.524(2)
C4 C5 1.5341(17)
C4 H4A 0.9800
C5 C6 1.5241(19)
C5 C10 1.5657(16)
C5 H5A 0.9800
C6 C7 1.513(2)
C6 H6A 0.9700
C6 H6B 0.9700
C7 C8 1.518(3)
C7 H7A 0.9700
C7 H7B 0.9700
C8 C9 1.502(2)
C8 H8A 0.9700
C8 H8B 0.9700
C9 C12 1.323(2)
C9 C10 1.5355(17)
C9 H9A 0.9800
C10 C11 1.4779(17)
C11 N1 1.1346(18)
C12 H12A 0.9932
C12 H12B 1.0002
C13 H13A 0.9600
C13 H13B 0.9600
C13 H13C 0.9600
